data_4348284
loop_
_publ_author_name
'Ai, Pengfei'
'Mauro, Matteo'
'Gourlaouen, Christophe'
'Carrara, Serena'
'De Cola, Luisa'
'Tobon, Yeny'
'Giovanella, Umberto'
'Botta, Chiara'
'Danopoulos, Andreas A.'
'Braunstein, Pierre'

_publ_section_title
;
 Bonding, Luminescence, Metallophilicity in Linear Au3 and Au2Ag Chains
 Stabilized by Rigid Diphosphanyl NHC Ligands.
;
_journal_issue 17
_journal_name_full 'Inorganic chemistry'
_journal_page_first 8527
_journal_page_last 8542
_journal_paper_doi 10.1021/acs.inorgchem.6b01095
_journal_volume 55
_journal_year 2016
_chemical_formula_moiety 'C21 H44 Au3 Cl2 N2 P2 S, C F3 O3 S, 2(C2 H3 N)'
_chemical_formula_sum 'C26 H50 Au3 Cl2 F3 N4 O3 P2 S2'
_chemical_formula_weight 1311.56
_space_group_IT_number 11
_space_group_name_Hall '-P 2yb'
_space_group_name_H-M_alt 'P 1 21/m 1'
_symmetry_cell_setting monoclinic
_symmetry_space_group_name_Hall '-P 2yb'
_symmetry_space_group_name_H-M 'P 1 21/m 1'
_atom_sites_solution_hydrogens geom
_atom_sites_solution_primary direct
_atom_sites_solution_secondary difmap
_audit_creation_method SHELXL-97
_cell_angle_alpha 90.00
_cell_angle_beta 91.126(2)
_cell_angle_gamma 90.00
_cell_formula_units_Z 2
_cell_length_a 10.2433(6)
_cell_length_b 16.1714(10)
_cell_length_c 12.1589(7)
_cell_measurement_reflns_used 6754
_cell_measurement_temperature 173(2)
_cell_measurement_theta_max 28.00
_cell_measurement_theta_min 2.87
_cell_volume 2013.7(2)
_computing_cell_refinement 'Bruker SAINT'
_computing_data_collection 'Bruker APEX2'
_computing_data_reduction 'Bruker SAINT'
_computing_molecular_graphics 'Bruker SHELXTL'
_computing_publication_material 'Bruker SHELXTL'
_computing_structure_refinement 'SHELXL-2013 (Sheldrick 2013)'
_computing_structure_solution 'SHELXS-97 (Sheldrick 2008)'
_diffrn_ambient_temperature 173(2)
_diffrn_measured_fraction_theta_full 0.999
_diffrn_measured_fraction_theta_max 0.999
_diffrn_measurement_device_type 'Bruker APEX-II CCD'
_diffrn_measurement_method '\f and \w scans'
_diffrn_radiation_monochromator triumph
_diffrn_radiation_source 'sealed tube'
_diffrn_radiation_type MoK\a
_diffrn_radiation_wavelength 0.71073
_diffrn_reflns_av_R_equivalents 0.0271
_diffrn_reflns_av_sigmaI/netI 0.0295
_diffrn_reflns_limit_h_max 13
_diffrn_reflns_limit_h_min -13
_diffrn_reflns_limit_k_max 21
_diffrn_reflns_limit_k_min -20
_diffrn_reflns_limit_l_max 15
_diffrn_reflns_limit_l_min -16
_diffrn_reflns_number 14771
_diffrn_reflns_theta_full 28.01
_diffrn_reflns_theta_max 28.01
_diffrn_reflns_theta_min 1.99
_exptl_absorpt_coefficient_mu 11.263
_exptl_absorpt_correction_T_max 0.6028
_exptl_absorpt_correction_T_min 0.1651
_exptl_absorpt_correction_type multi-scan
_exptl_absorpt_process_details sadabs
_exptl_crystal_colour colourless
_exptl_crystal_density_diffrn 2.163
_exptl_crystal_density_method 'not measured'
_exptl_crystal_description block
_exptl_crystal_F_000 1236
_exptl_crystal_size_max 0.25
_exptl_crystal_size_mid 0.10
_exptl_crystal_size_min 0.05
_refine_diff_density_max 2.639
_refine_diff_density_min -0.998
_refine_diff_density_rms 0.162
_refine_ls_extinction_method none
_refine_ls_goodness_of_fit_ref 1.031
_refine_ls_hydrogen_treatment mixed
_refine_ls_matrix_type full
_refine_ls_number_parameters 244
_refine_ls_number_reflns 5035
_refine_ls_number_restraints 4
_refine_ls_restrained_S_all 1.030
_refine_ls_R_factor_all 0.0354
_refine_ls_R_factor_gt 0.0253
_refine_ls_shift/su_max 0.001
_refine_ls_shift/su_mean 0.000
_refine_ls_structure_factor_coef Fsqd
_refine_ls_weighting_details 'calc w=1/[\s^2^(Fo^2^)+(0.0287P)^2^+4.4305P] where P=(Fo^2^+2Fc^2^)/3'
_refine_ls_weighting_scheme calc
_refine_ls_wR_factor_gt 0.0564
_refine_ls_wR_factor_ref 0.0610
_reflns_number_gt 4281
_reflns_number_total 5035
_reflns_threshold_expression I>2\s(I)
_cod_data_source_file ic6b01095_si_002.cif
_cod_data_source_block pbpa130808
_cod_depositor_comments
;
The following automatic conversions were performed:

data item '_symmetry_cell_setting' value 'Monoclinic' was changed to
'monoclinic' in accordance with the
/home/saulius/struct/COD-crude-data/automatic-downloads/DataCite-retrospective/ACS/depositions/lib/dictionaries/cif_core.dic
dictionary named 'cif_core.dic' version 2.4.2 last updated on
2011-04-26.

Automatic conversion script
Id: cif_fix_values 6909 2019-04-08 15:41:33Z antanas 
;
_cod_original_sg_symbol_H-M 'P 21/m'
_cod_database_code 4348284

loop_
_symmetry_equiv_pos_as_xyz
'x, y, z'
'-x, y+1/2, -z'
'-x, -y, -z'
'x, -y-1/2, z'

loop_
_atom_site_label
_atom_site_type_symbol
_atom_site_fract_x
_atom_site_fract_y
_atom_site_fract_z
_atom_site_U_iso_or_equiv
_atom_site_adp_type
_atom_site_occupancy
_atom_site_symmetry_multiplicity
_atom_site_calc_flag
_atom_site_refinement_flags
C1 C 0.2296(6) 0.2500 0.2138(5) 0.0166(11) Uani 1 2 d S
C2 C 0.1085(4) 0.2910(3) 0.3569(3) 0.0214(9) Uani 1 1 d .
H2 H 0.0655 0.3257 0.4077 0.026 Uiso 1 1 calc R
C3 C 0.3216(4) 0.4619(3) 0.3321(4) 0.0245(9) Uani 1 1 d .
C4 C 0.2766(6) 0.4538(4) 0.4510(4) 0.0409(13) Uani 1 1 d .
H4A H 0.2608 0.3954 0.4678 0.061 Uiso 1 1 calc R
H4B H 0.1958 0.4852 0.4601 0.061 Uiso 1 1 calc R
H4C H 0.3444 0.4755 0.5011 0.061 Uiso 1 1 calc R
C5 C 0.3441(5) 0.5536(3) 0.3037(5) 0.0376(12) Uani 1 1 d .
H5A H 0.4179 0.5749 0.3476 0.056 Uiso 1 1 calc R
H5B H 0.2654 0.5854 0.3200 0.056 Uiso 1 1 calc R
H5C H 0.3632 0.5587 0.2253 0.056 Uiso 1 1 calc R
C6 C 0.4502(5) 0.4155(3) 0.3163(5) 0.0347(12) Uani 1 1 d .
H6A H 0.5166 0.4370 0.3678 0.052 Uiso 1 1 calc R
H6B H 0.4793 0.4233 0.2407 0.052 Uiso 1 1 calc R
H6C H 0.4369 0.3564 0.3302 0.052 Uiso 1 1 calc R
C7 C 0.0369(4) 0.4652(3) 0.2256(4) 0.0220(9) Uani 1 1 d .
C8 C -0.0233(5) 0.4867(3) 0.3365(4) 0.0321(11) Uani 1 1 d .
H8A H -0.1122 0.5077 0.3242 0.048 Uiso 1 1 calc R
H8B H 0.0299 0.5291 0.3735 0.048 Uiso 1 1 calc R
H8C H -0.0261 0.4370 0.3825 0.048 Uiso 1 1 calc R
C9 C 0.0446(5) 0.5456(3) 0.1576(4) 0.0302(10) Uani 1 1 d .
H9A H 0.0872 0.5341 0.0877 0.045 Uiso 1 1 calc R
H9B H 0.0952 0.5870 0.1989 0.045 Uiso 1 1 calc R
H9C H -0.0438 0.5666 0.1429 0.045 Uiso 1 1 calc R
C10 C -0.0503(5) 0.4039(3) 0.1629(4) 0.0308(11) Uani 1 1 d .
H10A H -0.0623 0.3542 0.2077 0.046 Uiso 1 1 calc R
H10B H -0.0090 0.3888 0.0937 0.046 Uiso 1 1 calc R
H10C H -0.1353 0.4294 0.1471 0.046 Uiso 1 1 calc R
C11 C 0.6470(5) 0.1648(3) 0.0276(6) 0.0524(17) Uani 1 1 d .
H11A H 0.6609 0.1674 0.1075 0.079 Uiso 1 1 calc R
H11B H 0.7314 0.1678 -0.0088 0.079 Uiso 1 1 calc R
H11C H 0.6036 0.1127 0.0081 0.079 Uiso 1 1 calc R
C12 C 0.7424(8) 0.2500 0.4670(7) 0.0409(18) Uani 1 2 d S
C13 C 0.0449(8) 0.2500 0.8923(8) 0.0422(19) Uani 1 2 d SD
C14 C 0.1376(10) 0.2500 0.8015(9) 0.050(2) Uani 1 2 d S
C15 C 0.4095(8) 0.2500 0.5966(8) 0.047(2) Uani 1 2 d S
C16 C 0.4667(9) 0.2500 0.7064(8) 0.045(2) Uani 1 2 d SD
N1 N 0.1834(3) 0.3172(2) 0.2685(3) 0.0187(7) Uani 1 1 d .
N2 N -0.0285(10) 0.2500 0.9612(8) 0.068(2) Uani 1 2 d S
N3 N 0.3650(9) 0.2500 0.5095(9) 0.075(3) Uani 1 2 d S
O1 O 0.9349(4) 0.3249(2) 0.5585(3) 0.0412(9) Uani 1 1 d .
O2 O 0.7881(5) 0.2500 0.6769(4) 0.0383(12) Uani 1 2 d S
F1 F 0.6661(4) 0.3159(3) 0.4729(4) 0.0701(12) Uani 1 1 d .
F2 F 0.7976(6) 0.2500 0.3688(4) 0.0682(17) Uani 1 2 d S
P1 P 0.20560(11) 0.42000(6) 0.22746(9) 0.0170(2) Uani 1 1 d .
S1 S 0.54644(16) 0.2500 -0.01644(15) 0.0290(4) Uani 1 2 d S
S2 S 0.86360(17) 0.2500 0.57836(14) 0.0272(3) Uani 1 2 d S
Au1 Au 0.37033(2) 0.2500 0.099600(19) 0.01834(6) Uani 1 2 d S
Au2 Au 0.285343(16) 0.422766(10) 0.057142(13) 0.02047(5) Uani 1 1 d .
Cl1 Cl 0.35730(13) 0.43625(8) -0.11912(10) 0.0332(3) Uani 1 1 d .
H16A H 0.444(7) 0.199(3) 0.744(5) 0.08(2) Uiso 1 1 d D
H16B H 0.561(2) 0.2500 0.699(7) 0.05(3) Uiso 1 2 d SD
H14B H 0.222(7) 0.2500 0.828(12) 0.28(13) Uiso 1 2 d SD
H14A H 0.124(12) 0.200(8) 0.748(10) 0.19(5) Uiso 1 1 d D

loop_
_atom_site_aniso_label
_atom_site_aniso_U_11
_atom_site_aniso_U_22
_atom_site_aniso_U_33
_atom_site_aniso_U_23
_atom_site_aniso_U_13
_atom_site_aniso_U_12
C1 0.022(3) 0.009(2) 0.019(3) 0.000 -0.004(2) 0.000
C2 0.029(2) 0.018(2) 0.017(2) -0.0005(16) 0.0047(17) -0.0003(17)
C3 0.029(2) 0.021(2) 0.024(2) -0.0043(18) -0.0008(18) -0.0054(18)
C4 0.048(3) 0.050(3) 0.024(2) -0.007(2) -0.007(2) -0.015(3)
C5 0.041(3) 0.019(2) 0.052(3) -0.006(2) -0.006(2) -0.008(2)
C6 0.028(3) 0.032(3) 0.043(3) -0.003(2) -0.009(2) 0.000(2)
C7 0.026(2) 0.015(2) 0.025(2) -0.0003(17) 0.0006(17) 0.0037(16)
C8 0.037(3) 0.029(3) 0.031(3) -0.002(2) 0.007(2) 0.009(2)
C9 0.033(3) 0.022(2) 0.036(3) 0.008(2) 0.004(2) 0.0065(19)
C10 0.025(2) 0.024(2) 0.043(3) -0.001(2) -0.005(2) 0.0018(19)
C11 0.033(3) 0.027(3) 0.098(5) 0.006(3) 0.016(3) 0.011(2)
C12 0.041(4) 0.042(5) 0.040(4) 0.000 -0.004(3) 0.000
C13 0.048(5) 0.021(4) 0.058(5) 0.000 -0.008(4) 0.000
C14 0.051(5) 0.038(5) 0.060(6) 0.000 0.016(4) 0.000
C15 0.040(5) 0.039(5) 0.062(6) 0.000 0.002(4) 0.000
C16 0.049(5) 0.040(5) 0.046(5) 0.000 0.005(4) 0.000
N1 0.0272(18) 0.0114(16) 0.0176(17) 0.0005(13) 0.0016(14) 0.0016(13)
N2 0.097(7) 0.039(4) 0.068(6) 0.000 0.028(5) 0.000
N3 0.070(6) 0.071(6) 0.083(7) 0.000 -0.020(5) 0.000
O1 0.052(2) 0.028(2) 0.043(2) -0.0030(16) 0.0115(17) -0.0116(17)
O2 0.044(3) 0.035(3) 0.037(3) 0.000 0.012(2) 0.000
F1 0.062(2) 0.072(3) 0.076(3) 0.007(2) -0.017(2) 0.029(2)
F2 0.069(4) 0.106(5) 0.029(3) 0.000 -0.002(2) 0.000
P1 0.0218(5) 0.0113(5) 0.0178(5) -0.0005(4) 0.0008(4) -0.0001(4)
S1 0.0231(8) 0.0243(8) 0.0399(10) 0.000 0.0095(7) 0.000
S2 0.0335(9) 0.0211(8) 0.0273(8) 0.000 0.0055(7) 0.000
Au1 0.01923(11) 0.01237(10) 0.02353(12) 0.000 0.00320(8) 0.000
Au2 0.02674(9) 0.01424(8) 0.02060(9) 0.00152(6) 0.00493(6) 0.00181(6)
Cl1 0.0419(7) 0.0329(6) 0.0253(6) 0.0042(5) 0.0127(5) 0.0045(5)

loop_
_atom_type_symbol
_atom_type_description
_atom_type_scat_dispersion_real
_atom_type_scat_dispersion_imag
_atom_type_scat_source
C C 0.0033 0.0016 'International Tables Vol C Tables 4.2.6.8 and 6.1.1.4'
H H 0.0000 0.0000 'International Tables Vol C Tables 4.2.6.8 and 6.1.1.4'
N N 0.0061 0.0033 'International Tables Vol C Tables 4.2.6.8 and 6.1.1.4'
O O 0.0106 0.0060 'International Tables Vol C Tables 4.2.6.8 and 6.1.1.4'
F F 0.0171 0.0103 'International Tables Vol C Tables 4.2.6.8 and 6.1.1.4'
P P 0.1023 0.0942 'International Tables Vol C Tables 4.2.6.8 and 6.1.1.4'
S S 0.1246 0.1234 'International Tables Vol C Tables 4.2.6.8 and 6.1.1.4'
Au Au -2.0133 8.8022 'International Tables Vol C Tables 4.2.6.8 and 6.1.1.4'
Cl Cl 0.1484 0.1585 'International Tables Vol C Tables 4.2.6.8 and 6.1.1.4'

loop_
_geom_angle_atom_site_label_1
_geom_angle_atom_site_label_2
_geom_angle_atom_site_label_3
_geom_angle
_geom_angle_site_symmetry_1
_geom_angle_site_symmetry_3
N1 C1 N1 105.6(5) . 4_565
N1 C1 Au1 126.5(3) . .
N1 C1 Au1 126.5(3) 4_565 .
C2 C2 N1 107.6(2) 4_565 .
C2 C2 H2 126.2 4_565 .
N1 C2 H2 126.2 . .
C6 C3 C4 110.6(4) . .
C6 C3 C5 108.1(4) . .
C4 C3 C5 110.1(4) . .
C6 C3 P1 106.0(3) . .
C4 C3 P1 114.6(3) . .
C5 C3 P1 107.1(3) . .
C3 C4 H4A 109.5 . .
C3 C4 H4B 109.5 . .
H4A C4 H4B 109.5 . .
C3 C4 H4C 109.5 . .
H4A C4 H4C 109.5 . .
H4B C4 H4C 109.5 . .
C3 C5 H5A 109.5 . .
C3 C5 H5B 109.5 . .
H5A C5 H5B 109.5 . .
C3 C5 H5C 109.5 . .
H5A C5 H5C 109.5 . .
H5B C5 H5C 109.5 . .
C3 C6 H6A 109.5 . .
C3 C6 H6B 109.5 . .
H6A C6 H6B 109.5 . .
C3 C6 H6C 109.5 . .
H6A C6 H6C 109.5 . .
H6B C6 H6C 109.5 . .
C10 C7 C8 110.2(4) . .
C10 C7 C9 108.3(4) . .
C8 C7 C9 107.8(4) . .
C10 C7 P1 106.4(3) . .
C8 C7 P1 117.6(3) . .
C9 C7 P1 106.1(3) . .
C7 C8 H8A 109.5 . .
C7 C8 H8B 109.5 . .
H8A C8 H8B 109.5 . .
C7 C8 H8C 109.5 . .
H8A C8 H8C 109.5 . .
H8B C8 H8C 109.5 . .
C7 C9 H9A 109.5 . .
C7 C9 H9B 109.5 . .
H9A C9 H9B 109.5 . .
C7 C9 H9C 109.5 . .
H9A C9 H9C 109.5 . .
H9B C9 H9C 109.5 . .
C7 C10 H10A 109.5 . .
C7 C10 H10B 109.5 . .
H10A C10 H10B 109.5 . .
C7 C10 H10C 109.5 . .
H10A C10 H10C 109.5 . .
H10B C10 H10C 109.5 . .
S1 C11 H11A 109.5 . .
S1 C11 H11B 109.5 . .
H11A C11 H11B 109.5 . .
S1 C11 H11C 109.5 . .
H11A C11 H11C 109.5 . .
H11B C11 H11C 109.5 . .
F1 C12 F1 107.2(7) 4_565 .
F1 C12 F2 108.1(5) 4_565 .
F1 C12 F2 108.1(5) . .
F1 C12 S2 110.8(4) 4_565 .
F1 C12 S2 110.8(4) . .
F2 C12 S2 111.8(6) . .
N2 C13 C14 178.8(10) . .
C13 C14 H14B 111(7) . .
C13 C14 H14A 113(7) . .
H14B C14 H14A 109(6) . .
N3 C15 C16 179.5(11) . .
C15 C16 H16A 110(4) . .
C15 C16 H16B 107(6) . .
H16A C16 H16B 107(5) . .
C1 N1 C2 109.6(4) . .
C1 N1 P1 124.7(3) . .
C2 N1 P1 125.6(3) . .
N1 P1 C3 103.69(19) . .
N1 P1 C7 104.39(18) . .
C3 P1 C7 116.4(2) . .
N1 P1 Au2 109.49(12) . .
C3 P1 Au2 112.76(15) . .
C7 P1 Au2 109.48(14) . .
C11 S1 C11 100.2(4) 4_565 .
C11 S1 Au1 105.5(2) 4_565 .
C11 S1 Au1 105.5(2) . .
O1 S2 O1 114.8(3) . 4_565
O1 S2 O2 115.02(19) . .
O1 S2 O2 115.02(19) 4_565 .
O1 S2 C12 102.5(2) . .
O1 S2 C12 102.5(2) 4_565 .
O2 S2 C12 104.5(4) . .
C1 Au1 S1 174.22(16) . .
C1 Au1 Au2 84.77(5) . 4_565
S1 Au1 Au2 97.096(16) . 4_565
C1 Au1 Au2 84.77(5) . .
S1 Au1 Au2 97.096(16) . .
Au2 Au1 Au2 140.491(11) 4_565 .
P1 Au2 Cl1 175.00(4) . .
P1 Au2 Au1 86.07(3) . .
Cl1 Au2 Au1 98.84(3) . .

loop_
_geom_bond_atom_site_label_1
_geom_bond_atom_site_label_2
_geom_bond_distance
_geom_bond_site_symmetry_2
C1 N1 1.363(5) .
C1 N1 1.363(5) 4_565
C1 Au1 2.021(6) .
C2 C2 1.326(8) 4_565
C2 N1 1.398(5) .
C2 H2 0.9500 .
C3 C6 1.531(7) .
C3 C4 1.531(7) .
C3 C5 1.541(6) .
C3 P1 1.852(4) .
C4 H4A 0.9800 .
C4 H4B 0.9800 .
C4 H4C 0.9800 .
C5 H5A 0.9800 .
C5 H5B 0.9800 .
C5 H5C 0.9800 .
C6 H6A 0.9800 .
C6 H6B 0.9800 .
C6 H6C 0.9800 .
C7 C10 1.528(6) .
C7 C8 1.533(6) .
C7 C9 1.543(6) .
C7 P1 1.877(4) .
C8 H8A 0.9800 .
C8 H8B 0.9800 .
C8 H8C 0.9800 .
C9 H9A 0.9800 .
C9 H9B 0.9800 .
C9 H9C 0.9800 .
C10 H10A 0.9800 .
C10 H10B 0.9800 .
C10 H10C 0.9800 .
C11 S1 1.795(5) .
C11 H11A 0.9800 .
C11 H11B 0.9800 .
C11 H11C 0.9800 .
C12 F1 1.324(6) 4_565
C12 F1 1.324(6) .
C12 F2 1.332(10) .
C12 S2 1.819(8) .
C13 N2 1.137(12) .
C13 C14 1.470(13) .
C14 H14B 0.92(11) .
C14 H14A 1.04(13) .
C15 N3 1.145(12) .
C15 C16 1.447(13) .
C16 H16A 0.98(2) .
C16 H16B 0.97(2) .
N1 P1 1.752(4) .
O1 S2 1.438(4) .
O2 S2 1.439(5) .
P1 Au2 2.2415(11) .
S1 C11 1.795(5) 4_565
S1 Au1 2.3119(17) .
S2 O1 1.438(4) 4_565
Au1 Au2 2.9686(2) 4_565
Au1 Au2 2.9686(2) .
Au2 Cl1 2.2904(12) .

loop_
_geom_torsion_atom_site_label_1
_geom_torsion_atom_site_label_2
_geom_torsion_atom_site_label_3
_geom_torsion_atom_site_label_4
_geom_torsion
_geom_torsion_site_symmetry_1
_geom_torsion_site_symmetry_4
N1 C1 N1 C2 0.0(6) 4_565 .
Au1 C1 N1 C2 -167.0(4) . .
N1 C1 N1 P1 -175.90(16) 4_565 .
Au1 C1 N1 P1 17.1(6) . .
C2 C2 N1 C1 0.0(4) 4_565 .
C2 C2 N1 P1 175.8(2) 4_565 .
C1 N1 P1 C3 -109.5(4) . .
C2 N1 P1 C3 75.2(4) . .
C1 N1 P1 C7 128.1(4) . .
C2 N1 P1 C7 -47.1(4) . .
C1 N1 P1 Au2 11.0(4) . .
C2 N1 P1 Au2 -164.2(3) . .
C6 C3 P1 N1 66.1(4) . .
C4 C3 P1 N1 -56.2(4) . .
C5 C3 P1 N1 -178.6(3) . .
C6 C3 P1 C7 -179.9(3) . .
C4 C3 P1 C7 57.8(4) . .
C5 C3 P1 C7 -64.6(4) . .
C6 C3 P1 Au2 -52.2(3) . .
C4 C3 P1 Au2 -174.5(3) . .
C5 C3 P1 Au2 63.1(4) . .
C10 C7 P1 N1 -48.0(3) . .
C8 C7 P1 N1 76.0(4) . .
C9 C7 P1 N1 -163.2(3) . .
C10 C7 P1 C3 -161.6(3) . .
C8 C7 P1 C3 -37.5(4) . .
C9 C7 P1 C3 83.2(3) . .
C10 C7 P1 Au2 69.1(3) . .
C8 C7 P1 Au2 -166.8(3) . .
C9 C7 P1 Au2 -46.1(3) . .
F1 C12 S2 O1 -179.7(5) 4_565 .
F1 C12 S2 O1 -60.9(6) . .
F2 C12 S2 O1 59.69(18) . .
F1 C12 S2 O1 60.9(6) 4_565 4_565
F1 C12 S2 O1 179.7(5) . 4_565
F2 C12 S2 O1 -59.69(18) . 4_565
F1 C12 S2 O2 -59.4(5) 4_565 .
F1 C12 S2 O2 59.4(5) . .
F2 C12 S2 O2 180.000(1) . .
N1 C1 Au1 Au2 -168.7(4) . 4_565
N1 C1 Au1 Au2 26.9(4) 4_565 4_565
N1 C1 Au1 Au2 -26.9(4) . .
N1 C1 Au1 Au2 168.7(4) 4_565 .
C11 S1 Au1 Au2 -161.3(2) 4_565 4_565
C11 S1 Au1 Au2 -55.7(2) . 4_565
C11 S1 Au1 Au2 55.7(2) 4_565 .
C11 S1 Au1 Au2 161.3(2) . .
N1 P1 Au2 Au1 -20.57(13) . .
C3 P1 Au2 Au1 94.31(16) . .
C7 P1 Au2 Au1 -134.44(15) . .
C1 Au1 Au2 P1 22.36(15) . .
S1 Au1 Au2 P1 -152.13(5) . .
Au2 Au1 Au2 P1 97.59(3) 4_565 .
C1 Au1 Au2 Cl1 -156.72(15) . .
S1 Au1 Au2 Cl1 28.79(6) . .
Au2 Au1 Au2 Cl1 -81.49(4) 4_565 .
